data_4112020
loop_
_publ_author_name
'Ingmar M. Piglosiewicz'
'Ruediger Beckhaus'
'Wolfgang Saak'
'Detlev Haase'

_publ_section_title
;
 Dehydroaromatization of Quinoxalines: One-Step Syntheses of Trinuclear
 1,6,7,12,13,18-Hexaazatrinaphthylene Titanium Complexes
;
_journal_name_full 'Journal of the American Chemical Society'
_journal_page_first 14190
_journal_page_last 14191
_journal_paper_doi 10.1021/ja054740p
_journal_volume 127
_journal_year 2005
_chemical_formula_sum 'C58 H50 N6 O Ti3'
_chemical_formula_weight 990.74
_chemical_name_systematic
; 
 ? 
;
_space_group_IT_number 31
_symmetry_cell_setting orthorhombic
_symmetry_space_group_name_Hall 'P 2ac -2'
_symmetry_space_group_name_H-M 'P m n 21'
_atom_sites_solution_hydrogens geom
_atom_sites_solution_primary direct
_atom_sites_solution_secondary difmap
_audit_creation_method SHELXL-97
_cell_angle_alpha 90.00
_cell_angle_beta 90.00
_cell_angle_gamma 90.00
_cell_formula_units_Z 2
_cell_length_a 18.5416(9)
_cell_length_b 15.6225(10)
_cell_length_c 7.8136(3)
_cell_measurement_temperature 193(2)
_cell_volume 2263.3(2)
_computing_cell_refinement 'IPDS (Stoe, 1999)'
_computing_data_collection 'IPDS (Stoe, 1999)'
_computing_data_reduction 'XRED (Stoe, 1997)'
_computing_molecular_graphics 'Ortep-3 for Windows (Farrugia, 1997)'
_computing_publication_material 'SHELX-97 (Sheldrick, 1997)'
_computing_structure_refinement 'SHELXL-97 (Sheldrick, 1997)'
_computing_structure_solution 'SHELXS-97 (Sheldrick, 1990)'
_diffrn_ambient_temperature 193(2)
_diffrn_measured_fraction_theta_full 0.981
_diffrn_measured_fraction_theta_max 0.977
_diffrn_measurement_device_type 'Stoe IPDS'
_diffrn_radiation_monochromator graphite
_diffrn_radiation_source 'fine-focus sealed tube'
_diffrn_radiation_type MoK\a
_diffrn_radiation_wavelength 0.71073
_diffrn_reflns_av_R_equivalents 0.1332
_diffrn_reflns_av_sigmaI/netI 0.1507
_diffrn_reflns_limit_h_max 22
_diffrn_reflns_limit_h_min -22
_diffrn_reflns_limit_k_max 19
_diffrn_reflns_limit_k_min -19
_diffrn_reflns_limit_l_max 9
_diffrn_reflns_limit_l_min -9
_diffrn_reflns_number 19505
_diffrn_reflns_theta_full 25.00
_diffrn_reflns_theta_max 26.01
_diffrn_reflns_theta_min 2.20
_exptl_absorpt_coefficient_mu 0.568
_exptl_absorpt_correction_T_max 0.9667
_exptl_absorpt_correction_T_min 0.9047
_exptl_absorpt_correction_type none
_exptl_crystal_colour black
_exptl_crystal_density_diffrn 1.454
_exptl_crystal_description needle
_exptl_crystal_F_000 1028
_exptl_crystal_size_max 0.18
_exptl_crystal_size_mid 0.07
_exptl_crystal_size_min 0.06
_refine_diff_density_max 0.621
_refine_diff_density_min -0.328
_refine_diff_density_rms 0.063
_refine_ls_abs_structure_details 'Flack H D (1983), Acta Cryst. A39, 876-881'
_refine_ls_abs_structure_Flack 0.19(4)
_refine_ls_extinction_method none
_refine_ls_goodness_of_fit_ref 0.796
_refine_ls_hydrogen_treatment constr
_refine_ls_matrix_type full
_refine_ls_number_parameters 305
_refine_ls_number_reflns 4483
_refine_ls_number_restraints 11
_refine_ls_restrained_S_all 0.797
_refine_ls_R_factor_all 0.0983
_refine_ls_R_factor_gt 0.0457
_refine_ls_shift/su_max 0.001
_refine_ls_shift/su_mean 0.000
_refine_ls_structure_factor_coef Fsqd
_refine_ls_weighting_details 'calc w=1/[\s^2^(Fo^2^)+(0.0164P)^2^+0.0000P] where P=(Fo^2^+2Fc^2^)/3'
_refine_ls_weighting_scheme calc
_refine_ls_wR_factor_gt 0.0712
_refine_ls_wR_factor_ref 0.0830
_reflns_number_gt 2510
_reflns_number_total 4483
_reflns_threshold_expression >2sigma(I)
_cod_data_source_file ja054740psi20050901_034942.cif
_cod_data_source_block IP35
_cod_database_code 4112020

loop_
_symmetry_equiv_pos_as_xyz
'x, y, z'
'-x+1/2, -y, z+1/2'
'-x, y, z'
'x+1/2, -y, z+1/2'

loop_
_atom_site_label
_atom_site_type_symbol
_atom_site_fract_x
_atom_site_fract_y
_atom_site_fract_z
_atom_site_U_iso_or_equiv
_atom_site_adp_type
_atom_site_occupancy
_atom_site_symmetry_multiplicity
_atom_site_calc_flag
_atom_site_refinement_flags
_atom_site_disorder_assembly
_atom_site_disorder_group
Ti1 Ti 0.5000 0.00140(7) -0.0575(10) 0.0212(3) Uani 1 2 d S . .
Ti2 Ti 0.30675(3) 0.31531(5) 0.4365(10) 0.02020(17) Uani 1 1 d . . .
N1 N 0.4277(2) 0.0871(3) 0.0810(12) 0.0260(12) Uani 1 1 d . . .
N2 N 0.35046(19) 0.2151(3) 0.2735(11) 0.0218(10) Uani 1 1 d . . .
N3 N 0.42249(18) 0.3149(3) 0.4952(11) 0.0243(11) Uani 1 1 d . . .
C1 C 0.4616(3) 0.1449(3) 0.1813(12) 0.0234(13) Uani 1 1 d . . .
C2 C 0.4230(2) 0.2055(3) 0.2812(12) 0.0234(12) Uani 1 1 d . . .
C3 C 0.4612(2) 0.2625(3) 0.3929(12) 0.0224(14) Uani 1 1 d . . .
C4 C 0.3525(2) 0.0937(3) 0.0695(12) 0.0225(12) Uani 1 1 d . . .
C5 C 0.3132(2) 0.0386(3) -0.0310(13) 0.0280(16) Uani 1 1 d . . .
H5 H 0.3377 -0.0072 -0.0857 0.034 Uiso 1 1 calc R . .
C6 C 0.2394(2) 0.0464(3) -0.0565(14) 0.0309(11) Uani 1 1 d . . .
H6 H 0.2136 0.0066 -0.1250 0.037 Uiso 1 1 calc R . .
C7 C 0.2047(2) 0.1145(4) 0.0216(12) 0.0324(14) Uani 1 1 d . . .
H7 H 0.1547 0.1234 0.0011 0.039 Uiso 1 1 calc R . .
C8 C 0.2411(2) 0.1691(4) 0.1277(12) 0.0308(14) Uani 1 1 d . . .
H8 H 0.2153 0.2143 0.1813 0.037 Uiso 1 1 calc R . .
C9 C 0.3156(2) 0.1606(3) 0.1604(12) 0.0238(12) Uani 1 1 d . . .
C10 C 0.4614(2) 0.3675(3) 0.6039(12) 0.0243(12) Uani 1 1 d . . .
C11 C 0.4258(3) 0.4217(4) 0.7192(12) 0.0361(15) Uani 1 1 d . . .
H11 H 0.3746 0.4219 0.7211 0.043 Uiso 1 1 calc R . .
C12 C 0.4627(3) 0.4750(4) 0.8304(13) 0.0418(17) Uani 1 1 d . . .
H12 H 0.4369 0.5113 0.9063 0.050 Uiso 1 1 calc R . .
C13 C 0.4626(3) 0.1004(4) -0.2801(13) 0.0400(16) Uani 1 1 d . . .
H13 H 0.4326 0.1478 -0.2528 0.048 Uiso 1 1 calc R . .
C14 C 0.4391(3) 0.0195(4) -0.3267(12) 0.0409(17) Uani 1 1 d . . .
H14 H 0.3901 0.0024 -0.3379 0.049 Uiso 1 1 calc R . .
C15 C 0.5000 -0.0335(6) -0.3548(16) 0.042(2) Uani 1 2 d S . .
H15 H 0.5000 -0.0922 -0.3860 0.050 Uiso 1 2 calc SR . .
C16 C 0.5000 -0.0786(6) 0.2012(16) 0.038(2) Uani 1 2 d S . .
H16 H 0.5000 -0.0478 0.3061 0.046 Uiso 1 2 calc SR . .
C17 C 0.4388(3) -0.1051(4) 0.1108(13) 0.0396(17) Uani 1 1 d . . .
H17 H 0.3901 -0.0970 0.1452 0.048 Uiso 1 1 calc R . .
C18 C 0.4620(2) -0.1459(3) -0.0400(14) 0.0389(16) Uani 1 1 d . . .
H18 H 0.4318 -0.1693 -0.1264 0.047 Uiso 1 1 calc R . .
C19 C 0.3188(3) 0.4650(3) 0.3818(12) 0.0429(19) Uani 1 1 d . . .
H19 H 0.3450 0.5000 0.4593 0.051 Uiso 1 1 calc R . .
C20 C 0.3466(4) 0.4206(5) 0.2364(14) 0.065(3) Uani 1 1 d . . .
H20 H 0.3954 0.4202 0.1992 0.078 Uiso 1 1 calc R . .
C21 C 0.2897(5) 0.3783(4) 0.1598(13) 0.063(2) Uani 1 1 d . . .
H21 H 0.2924 0.3437 0.0599 0.076 Uiso 1 1 calc R . .
C22 C 0.2281(3) 0.3951(4) 0.2541(13) 0.0435(18) Uani 1 1 d . . .
H22 H 0.1813 0.3737 0.2296 0.052 Uiso 1 1 calc R . .
C23 C 0.2454(3) 0.4467(4) 0.3868(13) 0.049(2) Uani 1 1 d . . .
H23 H 0.2125 0.4672 0.4704 0.059 Uiso 1 1 calc R . .
C24 C 0.2230(3) 0.2110(4) 0.5384(13) 0.0420(17) Uani 1 1 d . . .
H24 H 0.1997 0.1737 0.4601 0.050 Uiso 1 1 calc R . .
C25 C 0.2886(3) 0.1942(4) 0.6207(12) 0.0364(14) Uani 1 1 d . . .
H25 H 0.3179 0.1448 0.6065 0.044 Uiso 1 1 calc R . .
C26 C 0.3028(3) 0.2637(4) 0.7274(12) 0.0354(14) Uani 1 1 d . . .
H26 H 0.3434 0.2692 0.8006 0.043 Uiso 1 1 calc R . .
C27 C 0.2476(3) 0.3242(4) 0.7096(13) 0.0383(14) Uani 1 1 d . . .
H27 H 0.2442 0.3777 0.7669 0.046 Uiso 1 1 calc R . .
C28 C 0.1975(3) 0.2903(4) 0.5887(13) 0.0423(15) Uani 1 1 d . . .
H28 H 0.1546 0.3171 0.5499 0.051 Uiso 1 1 calc R . .
O1 O 0.5366(5) 0.7419(6) 0.5619(10) 0.096(2) Uiso 0.50 1 d PD A -1
C29 C 0.5794(4) 0.6987(7) 0.4370(10) 0.096(2) Uiso 0.50 1 d PD A -1
H29A H 0.6094 0.6537 0.4909 0.115 Uiso 0.50 1 calc PR A -1
H29B H 0.6113 0.7394 0.3762 0.115 Uiso 0.50 1 calc PR A -1
C30 C 0.5238(5) 0.6591(8) 0.3139(5) 0.096(2) Uiso 0.50 1 d PD A -1
H30A H 0.5153 0.6970 0.2144 0.115 Uiso 0.50 1 calc PR A -1
H30B H 0.5403 0.6026 0.2722 0.115 Uiso 0.50 1 calc PR A -1
C31 C 0.4552(4) 0.6503(7) 0.4235(10) 0.096(2) Uiso 0.50 1 d PD A -1
H31A H 0.4149 0.6835 0.3735 0.115 Uiso 0.50 1 calc PR A -1
H31B H 0.4405 0.5896 0.4334 0.115 Uiso 0.50 1 calc PR A -1
C32 C 0.4772(5) 0.6867(9) 0.5989(6) 0.096(2) Uiso 0.50 1 d PD A -1
H32A H 0.4369 0.7191 0.6511 0.115 Uiso 0.50 1 calc PR A -1
H32B H 0.4918 0.6403 0.6778 0.115 Uiso 0.50 1 calc PR A -1

loop_
_atom_site_aniso_label
_atom_site_aniso_U_11
_atom_site_aniso_U_22
_atom_site_aniso_U_33
_atom_site_aniso_U_23
_atom_site_aniso_U_13
_atom_site_aniso_U_12
Ti1 0.0209(5) 0.0194(5) 0.0234(7) -0.0029(9) 0.000 0.000
Ti2 0.0196(3) 0.0190(4) 0.0221(5) 0.0011(7) 0.0021(6) 0.0042(3)
N1 0.018(2) 0.026(3) 0.035(3) -0.008(2) -0.003(2) 0.0042(19)
N2 0.017(2) 0.025(3) 0.024(3) -0.004(2) 0.0013(18) 0.0029(17)
N3 0.0239(18) 0.025(2) 0.024(3) -0.005(2) 0.0021(15) -0.0002(19)
C1 0.018(2) 0.021(3) 0.032(4) 0.000(3) 0.000(2) -0.003(2)
C2 0.024(2) 0.025(3) 0.021(3) 0.001(2) -0.002(2) -0.001(2)
C3 0.023(2) 0.020(2) 0.024(4) -0.007(2) -0.001(2) -0.0029(19)
C4 0.022(2) 0.024(3) 0.021(4) 0.001(2) 0.000(2) -0.008(2)
C5 0.023(2) 0.030(2) 0.031(5) -0.007(2) 0.000(3) 0.0034(19)
C6 0.024(2) 0.031(3) 0.037(3) -0.009(4) -0.003(4) -0.0072(18)
C7 0.016(3) 0.041(3) 0.041(4) -0.006(3) -0.002(2) -0.002(2)
C8 0.021(2) 0.035(3) 0.036(4) -0.011(3) -0.003(2) 0.007(2)
C9 0.017(2) 0.025(3) 0.030(4) -0.003(2) 0.001(2) -0.001(2)
C10 0.024(2) 0.020(3) 0.028(4) -0.002(2) 0.005(2) 0.002(2)
C11 0.033(3) 0.035(3) 0.041(4) -0.017(3) -0.004(3) 0.003(2)
C12 0.039(3) 0.041(4) 0.045(5) -0.020(3) 0.008(3) 0.002(3)
C13 0.048(3) 0.044(4) 0.028(5) 0.008(3) -0.007(3) 0.008(3)
C14 0.026(3) 0.066(5) 0.031(4) 0.005(3) -0.010(2) -0.003(3)
C15 0.057(6) 0.047(6) 0.021(6) -0.004(5) 0.000 0.000
C16 0.051(5) 0.039(5) 0.025(6) 0.001(4) 0.000 0.000
C17 0.038(3) 0.030(3) 0.051(5) 0.012(3) 0.012(3) -0.006(3)
C18 0.042(2) 0.018(2) 0.057(5) 0.001(4) -0.009(4) -0.0065(19)
C19 0.053(4) 0.021(3) 0.055(6) 0.006(3) -0.011(3) -0.004(2)
C20 0.063(5) 0.056(5) 0.075(7) 0.054(5) 0.028(4) 0.025(4)
C21 0.129(7) 0.036(4) 0.025(5) 0.007(3) -0.011(4) 0.026(5)
C22 0.051(4) 0.031(4) 0.048(5) 0.011(3) -0.021(3) 0.013(3)
C23 0.055(4) 0.035(3) 0.057(7) 0.006(3) 0.003(3) 0.026(3)
C24 0.042(3) 0.047(4) 0.037(5) -0.002(3) 0.005(3) -0.019(3)
C25 0.040(3) 0.028(3) 0.041(4) 0.013(3) 0.009(3) 0.002(3)
C26 0.036(3) 0.050(4) 0.020(4) 0.012(3) 0.009(3) 0.002(3)
C27 0.053(3) 0.040(3) 0.022(4) -0.002(3) 0.010(3) -0.002(3)
C28 0.022(2) 0.056(4) 0.050(4) 0.008(3) 0.015(3) 0.009(3)

loop_
_atom_type_symbol
_atom_type_description
_atom_type_scat_dispersion_real
_atom_type_scat_dispersion_imag
_atom_type_scat_source
C C 0.0033 0.0016 'International Tables Vol C Tables 4.2.6.8 and 6.1.1.4'
H H 0.0000 0.0000 'International Tables Vol C Tables 4.2.6.8 and 6.1.1.4'
N N 0.0061 0.0033 'International Tables Vol C Tables 4.2.6.8 and 6.1.1.4'
Ti Ti 0.2776 0.4457 'International Tables Vol C Tables 4.2.6.8 and 6.1.1.4'
O O 0.0106 0.0060 'International Tables Vol C Tables 4.2.6.8 and 6.1.1.4'

loop_
_geom_angle_atom_site_label_1
_geom_angle_atom_site_label_2
_geom_angle_atom_site_label_3
_geom_angle
_geom_angle_site_symmetry_1
_geom_angle_site_symmetry_3
N1 Ti1 N1 75.9(2) 3_655 .
N1 Ti1 C16 84.3(2) 3_655 .
N1 Ti1 C16 84.3(2) . .
N1 Ti1 C15 128.5(2) 3_655 .
N1 Ti1 C15 128.5(2) . .
C16 Ti1 C15 135.1(4) . .
N1 Ti1 C14 130.6(2) 3_655 .
N1 Ti1 C14 94.2(2) . .
C16 Ti1 C14 143.7(2) . .
C15 Ti1 C14 34.4(2) . .
N1 Ti1 C14 94.2(2) 3_655 3_655
N1 Ti1 C14 130.6(2) . 3_655
C16 Ti1 C14 143.7(2) . 3_655
C15 Ti1 C14 34.4(2) . 3_655
C14 Ti1 C14 56.1(3) . 3_655
N1 Ti1 C17 116.3(2) 3_655 .
N1 Ti1 C17 82.13(19) . .
C16 Ti1 C17 34.0(2) . .
C15 Ti1 C17 112.0(3) . .
C14 Ti1 C17 109.8(2) . .
C14 Ti1 C17 141.4(2) 3_655 .
N1 Ti1 C17 82.13(19) 3_655 3_655
N1 Ti1 C17 116.3(2) . 3_655
C16 Ti1 C17 34.0(2) . 3_655
C15 Ti1 C17 112.0(3) . 3_655
C14 Ti1 C17 141.4(2) . 3_655
C14 Ti1 C17 109.8(2) 3_655 3_655
C17 Ti1 C17 56.3(3) . 3_655
N1 Ti1 C18 137.5(2) 3_655 .
N1 Ti1 C18 112.17(19) . .
C16 Ti1 C18 56.6(3) . .
C15 Ti1 C18 80.6(3) . .
C14 Ti1 C18 91.4(2) . .
C14 Ti1 C18 107.4(3) 3_655 .
C17 Ti1 C18 34.0(2) . .
C17 Ti1 C18 56.4(2) 3_655 .
N1 Ti1 C18 112.17(19) 3_655 3_655
N1 Ti1 C18 137.5(2) . 3_655
C16 Ti1 C18 56.6(3) . 3_655
C15 Ti1 C18 80.6(3) . 3_655
C14 Ti1 C18 107.4(3) . 3_655
C14 Ti1 C18 91.4(2) 3_655 3_655
C17 Ti1 C18 56.4(2) . 3_655
C17 Ti1 C18 34.0(2) 3_655 3_655
C18 Ti1 C18 34.0(2) . 3_655
N1 Ti1 C13 77.8(2) 3_655 3_655
N1 Ti1 C13 98.1(2) . 3_655
C16 Ti1 C13 160.7(2) . 3_655
C15 Ti1 C13 56.5(3) . 3_655
C14 Ti1 C13 55.5(2) . 3_655
C14 Ti1 C13 33.3(2) 3_655 3_655
C17 Ti1 C13 165.2(2) . 3_655
C17 Ti1 C13 134.2(2) 3_655 3_655
C18 Ti1 C13 137.1(3) . 3_655
C18 Ti1 C13 124.4(2) 3_655 3_655
N1 Ti1 C13 98.1(2) 3_655 .
N1 Ti1 C13 77.8(2) . .
C16 Ti1 C13 160.7(2) . .
C15 Ti1 C13 56.5(3) . .
C14 Ti1 C13 33.3(2) . .
C14 Ti1 C13 55.5(2) 3_655 .
C17 Ti1 C13 134.2(2) . .
C17 Ti1 C13 165.2(2) 3_655 .
C18 Ti1 C13 124.4(2) . .
C18 Ti1 C13 137.1(3) 3_655 .
C13 Ti1 C13 33.2(3) 3_655 .
N2 Ti2 N3 75.88(15) . .
N2 Ti2 C23 134.7(2) . .
N3 Ti2 C23 120.3(2) . .
N2 Ti2 C28 119.41(19) . .
N3 Ti2 C28 136.6(2) . .
C23 Ti2 C28 79.4(2) . .
N2 Ti2 C20 89.8(2) . .
N3 Ti2 C20 80.6(2) . .
C23 Ti2 C20 56.4(2) . .
C28 Ti2 C20 134.8(2) . .
N2 Ti2 C24 86.91(19) . .
N3 Ti2 C24 124.3(2) . .
C23 Ti2 C24 109.4(2) . .
C28 Ti2 C24 33.71(19) . .
C20 Ti2 C24 152.9(3) . .
N2 Ti2 C19 124.4(2) . .
N3 Ti2 C19 87.08(18) . .
C23 Ti2 C19 33.9(2) . .
C28 Ti2 C19 109.3(2) . .
C20 Ti2 C19 34.8(2) . .
C24 Ti2 C19 142.1(2) . .
N2 Ti2 C22 104.7(2) . .
N3 Ti2 C22 136.3(2) . .
C23 Ti2 C22 32.9(2) . .
C28 Ti2 C22 82.2(2) . .
C20 Ti2 C22 55.9(2) . .
C24 Ti2 C22 99.1(2) . .
C19 Ti2 C22 55.9(2) . .
N2 Ti2 C21 79.4(2) . .
N3 Ti2 C21 108.6(3) . .
C23 Ti2 C21 55.6(2) . .
C28 Ti2 C21 114.0(3) . .
C20 Ti2 C21 33.6(3) . .
C24 Ti2 C21 119.7(3) . .
C19 Ti2 C21 56.5(2) . .
C22 Ti2 C21 33.6(2) . .
N2 Ti2 C25 80.55(19) . .
N3 Ti2 C25 90.55(17) . .
C23 Ti2 C25 135.3(2) . .
C28 Ti2 C25 56.75(19) . .
C20 Ti2 C25 168.3(2) . .
C24 Ti2 C25 33.98(19) . .
C19 Ti2 C25 153.2(2) . .
C22 Ti2 C25 133.1(2) . .
C21 Ti2 C25 147.8(3) . .
N2 Ti2 C27 137.02(19) . .
N3 Ti2 C27 105.11(17) . .
C23 Ti2 C27 82.9(2) . .
C28 Ti2 C27 34.7(2) . .
C20 Ti2 C27 133.1(3) . .
C24 Ti2 C27 56.4(2) . .
C19 Ti2 C27 98.3(2) . .
C22 Ti2 C27 102.8(2) . .
C21 Ti2 C27 135.8(2) . .
C25 Ti2 C27 56.6(2) . .
N2 Ti2 C26 108.81(19) . .
N3 Ti2 C26 80.32(17) . .
C23 Ti2 C26 115.3(2) . .
C28 Ti2 C26 56.5(2) . .
C20 Ti2 C26 149.0(3) . .
C24 Ti2 C26 55.8(2) . .
C19 Ti2 C26 119.9(2) . .
C22 Ti2 C26 135.8(2) . .
C21 Ti2 C26 169.4(2) . .
C25 Ti2 C26 33.68(19) . .
C27 Ti2 C26 33.79(18) . .
C1 N1 C4 116.9(4) . .
C1 N1 Ti1 114.3(3) . .
C4 N1 Ti1 128.7(4) . .
C2 N2 C9 115.0(4) . .
C2 N2 Ti2 115.1(3) . .
C9 N2 Ti2 129.9(3) . .
C3 N3 C10 116.5(3) . .
C3 N3 Ti2 113.4(3) . .
C10 N3 Ti2 129.5(3) . .
N1 C1 C2 121.9(4) . .
N1 C1 C1 117.8(3) . 3_655
C2 C1 C1 120.3(3) . 3_655
N2 C2 C1 123.4(5) . .
N2 C2 C3 116.7(4) . .
C1 C2 C3 119.9(4) . .
N3 C3 C2 118.3(4) . .
N3 C3 C3 122.1(2) . 3_655
C2 C3 C3 119.6(3) . 3_655
C5 C4 N1 121.3(5) . .
C5 C4 C9 119.0(4) . .
N1 C4 C9 119.7(4) . .
C4 C5 C6 123.4(5) . .
C7 C6 C5 117.5(5) . .
C8 C7 C6 121.1(4) . .
C7 C8 C9 122.3(5) . .
N2 C9 C8 120.9(4) . .
N2 C9 C4 122.6(4) . .
C8 C9 C4 116.5(5) . .
N3 C10 C11 120.5(4) . .
N3 C10 C10 121.4(2) . 3_655
C11 C10 C10 118.1(3) . 3_655
C12 C11 C10 122.3(5) . .
C11 C12 C12 119.6(3) . 3_655
C14 C13 C13 108.3(3) . 3_655
C14 C13 Ti1 72.4(4) . .
C13 C13 Ti1 73.39(15) 3_655 .
C13 C14 C15 108.8(5) . .
C13 C14 Ti1 74.3(4) . .
C15 C14 Ti1 72.1(4) . .
C14 C15 C14 105.6(8) 3_655 .
C14 C15 Ti1 73.5(4) 3_655 .
C14 C15 Ti1 73.5(4) . .
C17 C16 C17 108.3(9) 3_655 .
C17 C16 Ti1 74.1(5) 3_655 .
C17 C16 Ti1 74.1(5) . .
C16 C17 C18 108.0(5) . .
C16 C17 Ti1 71.9(4) . .
C18 C17 Ti1 73.2(3) . .
C17 C18 C18 107.8(3) . 3_655
C17 C18 Ti1 72.8(3) . .
C18 C18 Ti1 72.99(11) 3_655 .
C23 C19 C20 106.0(6) . .
C23 C19 Ti2 72.7(3) . .
C20 C19 Ti2 72.5(3) . .
C21 C20 C19 107.5(6) . .
C21 C20 Ti2 73.6(4) . .
C19 C20 Ti2 72.7(4) . .
C20 C21 C22 108.0(7) . .
C20 C21 Ti2 72.8(4) . .
C22 C21 Ti2 72.9(4) . .
C23 C22 C21 109.0(6) . .
C23 C22 Ti2 73.1(3) . .
C21 C22 Ti2 73.5(4) . .
C22 C23 C19 109.4(6) . .
C22 C23 Ti2 74.0(3) . .
C19 C23 Ti2 73.4(3) . .
C28 C24 C25 109.6(6) . .
C28 C24 Ti2 72.9(3) . .
C25 C24 Ti2 73.5(3) . .
C26 C25 C24 107.0(5) . .
C26 C25 Ti2 73.6(3) . .
C24 C25 Ti2 72.5(3) . .
C25 C26 C27 109.2(5) . .
C25 C26 Ti2 72.7(3) . .
C27 C26 Ti2 72.7(3) . .
C26 C27 C28 106.9(5) . .
C26 C27 Ti2 73.5(3) . .
C28 C27 Ti2 71.8(3) . .
C24 C28 C27 107.4(5) . .
C24 C28 Ti2 73.4(3) . .
C27 C28 Ti2 73.5(3) . .
C29 O1 C32 106.37(10) . .
O1 C29 C30 104.16(10) . .
C31 C30 C29 103.97(6) . .
C32 C31 C30 104.11(6) . .
O1 C32 C31 104.30(10) . .

loop_
_geom_bond_atom_site_label_1
_geom_bond_atom_site_label_2
_geom_bond_distance
_geom_bond_site_symmetry_2
Ti1 N1 2.182(4) 3_655
Ti1 N1 2.182(4) .
Ti1 C16 2.377(10) .
Ti1 C15 2.386(10) .
Ti1 C14 2.404(6) .
Ti1 C14 2.404(6) 3_655
Ti1 C17 2.405(6) .
Ti1 C17 2.405(6) 3_655
Ti1 C18 2.411(4) .
Ti1 C18 2.411(4) 3_655
Ti1 C13 2.429(6) 3_655
Ti1 C13 2.429(6) .
Ti2 N2 2.175(4) .
Ti2 N3 2.195(3) .
Ti2 C23 2.379(5) .
Ti2 C28 2.381(5) .
Ti2 C20 2.386(6) .
Ti2 C24 2.387(5) .
Ti2 C19 2.388(5) .
Ti2 C22 2.389(6) .
Ti2 C21 2.396(7) .
Ti2 C25 2.401(6) .
Ti2 C27 2.403(6) .
Ti2 C26 2.413(5) .
N1 C1 1.352(6) .
N1 C4 1.399(6) .
N2 C2 1.354(6) .
N2 C9 1.387(6) .
N3 C3 1.350(6) .
N3 C10 1.385(6) .
C1 C2 1.421(7) .
C1 C1 1.423(9) 3_655
C2 C3 1.435(6) .
C3 C3 1.440(9) 3_655
C4 C5 1.375(7) .
C4 C9 1.438(7) .
C5 C6 1.388(6) .
C6 C7 1.385(7) .
C7 C8 1.368(7) .
C8 C9 1.411(6) .
C10 C11 1.401(7) .
C10 C10 1.432(9) 3_655
C11 C12 1.383(8) .
C12 C12 1.385(11) 3_655
C13 C14 1.386(8) .
C13 C13 1.389(12) 3_655
C14 C15 1.418(8) .
C15 C14 1.418(8) 3_655
C16 C17 1.400(9) 3_655
C16 C17 1.400(9) .
C17 C18 1.406(10) .
C18 C18 1.410(9) 3_655
C19 C23 1.392(8) .
C19 C20 1.428(10) .
C20 C21 1.382(11) .
C21 C22 1.384(10) .
C22 C23 1.352(9) .
C24 C28 1.383(8) .
C24 C25 1.399(8) .
C25 C26 1.395(8) .
C26 C27 1.400(7) .
C27 C28 1.427(9) .
O1 C29 1.4275(10) .
O1 C32 1.4282(10) .
C29 C30 1.5394(10) .
C30 C31 1.5393(9) .
C31 C32 1.5385(10) .
